data_4126709
loop_
_publ_author_name
'Van Craen, David'
'Rath, Wolfgang H.'
'Huth, Marina'
'Kemp, Laura'
'R\"auber, Christoph'
'Wollschl\"ager, Jan M'
'Schalley, Christoph A.'
'Valkonen, Arto'
'Rissanen, Kari'
'Albrecht, Markus'

_publ_section_title
;
 Chasing Weak Forces: Hierarchically Assembled Helicates as a Probe for
 the Evaluation of the Energetics of Weak Interactions.
;
_journal_name_full 'Journal of the American Chemical Society'
_journal_paper_doi 10.1021/jacs.7b10098
_journal_year 2017
_chemical_formula_moiety 'C68 H68 Li4 O26 Ti2, C4 H10 O'
_chemical_formula_sum 'C72 H78 Li4 O27 Ti2'
_chemical_formula_weight 1498.90
_space_group_crystal_system monoclinic
_space_group_IT_number 14
_space_group_name_Hall '-P 2yn'
_space_group_name_H-M_alt 'P 1 21/n 1'
_symmetry_space_group_name_Hall '-P 2yn'
_symmetry_space_group_name_H-M 'P 1 21/n 1'
_atom_sites_solution_hydrogens mixed
_audit_creation_method SHELXL-2016/6
_cell_angle_alpha 90
_cell_angle_beta 95.6070(10)
_cell_angle_gamma 90
_cell_formula_units_Z 4
_cell_length_a 14.28670(10)
_cell_length_b 27.4625(3)
_cell_length_c 19.3402(2)
_cell_measurement_reflns_used 20957
_cell_measurement_temperature 120(2)
_cell_measurement_theta_max 74.1340
_cell_measurement_theta_min 3.9860
_cell_volume 7551.79(13)
_computing_cell_refinement 'CrysAlisPro 1.171.38.41 (Rigaku OD, 2015)'
_computing_data_collection 'CrysAlisPro 1.171.38.41 (Rigaku OD, 2015)'
_computing_data_reduction 'CrysAlisPro 1.171.38.41 (Rigaku OD, 2015)'
_computing_molecular_graphics SHELXL-2014/7
_computing_publication_material SHELXL-2014/7
_computing_structure_refinement 'SHELXL-2014/7 (Sheldrick, 2014)'
_computing_structure_solution 'SIR2014 (Burla, et al., 2014)'
_diffrn_ambient_temperature 120(2)
_diffrn_detector_area_resol_mean 5.1977
_diffrn_measured_fraction_theta_full 0.999
_diffrn_measured_fraction_theta_max 0.998
_diffrn_measurement_device_type 'SuperNova, Dual, Cu at zero, Atlas'
_diffrn_measurement_method '\w scans'
_diffrn_radiation_type CuK\a
_diffrn_radiation_wavelength 1.54184
_diffrn_reflns_av_R_equivalents 0.0416
_diffrn_reflns_av_unetI/netI 0.0332
_diffrn_reflns_Laue_measured_fraction_full 0.999
_diffrn_reflns_Laue_measured_fraction_max 0.998
_diffrn_reflns_limit_h_max 13
_diffrn_reflns_limit_h_min -17
_diffrn_reflns_limit_k_max 33
_diffrn_reflns_limit_k_min -33
_diffrn_reflns_limit_l_max 23
_diffrn_reflns_limit_l_min -23
_diffrn_reflns_number 46869
_diffrn_reflns_point_group_measured_fraction_full 0.999
_diffrn_reflns_point_group_measured_fraction_max 0.998
_diffrn_reflns_theta_full 67.684
_diffrn_reflns_theta_max 69.998
_diffrn_reflns_theta_min 3.500
_diffrn_source 'micro-focus sealed X-ray tube'
_exptl_absorpt_coefficient_mu 2.466
_exptl_absorpt_correction_T_max 0.910
_exptl_absorpt_correction_T_min 0.748
_exptl_absorpt_correction_type analytical
_exptl_absorpt_process_details
;
CrysAlisPro 1.171.38.41 (Rigaku Oxford Diffraction, 2015)
Analytical numeric absorption correction using a multifaceted crystal
model based on expressions derived by R.C. Clark & J.S. Reid.
(Clark, R. C. & Reid, J. S. (1995). Acta Cryst. A51, 887-897)
Empirical absorption correction using spherical harmonics,
 implemented in SCALE3 ABSPACK scaling algorithm.
;
_exptl_crystal_colour orange
_exptl_crystal_density_diffrn 1.318
_exptl_crystal_description prism
_exptl_crystal_F_000 3128
_exptl_crystal_size_max 0.160
_exptl_crystal_size_mid 0.080
_exptl_crystal_size_min 0.050
_refine_diff_density_max 1.008
_refine_diff_density_min -0.466
_refine_diff_density_rms 0.050
_refine_ls_extinction_method none
_refine_ls_goodness_of_fit_ref 1.038
_refine_ls_hydrogen_treatment mixed
_refine_ls_matrix_type full
_refine_ls_number_parameters 1050
_refine_ls_number_reflns 14291
_refine_ls_number_restraints 184
_refine_ls_restrained_S_all 1.049
_refine_ls_R_factor_all 0.0483
_refine_ls_R_factor_gt 0.0414
_refine_ls_shift/su_max 0.002
_refine_ls_shift/su_mean 0.000
_refine_ls_structure_factor_coef Fsqd
_refine_ls_weighting_details 'w=1/[\s^2^(Fo^2^)+(0.0545P)^2^+4.2785P] where P=(Fo^2^+2Fc^2^)/3'
_refine_ls_weighting_scheme calc
_refine_ls_wR_factor_gt 0.1080
_refine_ls_wR_factor_ref 0.1130
_reflns_Friedel_coverage 0.000
_reflns_number_gt 12458
_reflns_number_total 14291
_reflns_threshold_expression 'I > 2\s(I)'
_cod_data_source_file ja7b10098_si_001.cif
_cod_data_source_block Li_Ti_cyclobutyl
_cod_database_code 4126709
_shelx_shelxl_version_number 2016/6
_shelx_space_group_comment
;
The symmetry employed for this shelxl refinement is uniquely defined
by the following loop, which should always be used as a source of
symmetry information in preference to the above space-group names.
They are only intended as comments.
;
_shelx_estimated_absorpt_t_min 0.694
_shelx_estimated_absorpt_t_max 0.887

loop_
_space_group_symop_operation_xyz
'x, y, z'
'-x+1/2, y+1/2, -z+1/2'
'-x, -y, -z'
'x-1/2, -y-1/2, z-1/2'

loop_
_atom_site_label
_atom_site_type_symbol
_atom_site_fract_x
_atom_site_fract_y
_atom_site_fract_z
_atom_site_U_iso_or_equiv
_atom_site_adp_type
_atom_site_occupancy
_atom_site_site_symmetry_order
_atom_site_calc_flag
_atom_site_refinement_flags_posn
_atom_site_refinement_flags_adp
_atom_site_refinement_flags_occupancy
_atom_site_disorder_assembly
_atom_site_disorder_group
Ti1 Ti 0.56858(2) 0.20458(2) 0.51732(2) 0.02097(8) Uani 1 1 d . . . . .
Ti2 Ti 0.75014(2) 0.19738(2) 0.77885(2) 0.02179(8) Uani 1 1 d . . . . .
O1 O 0.50379(9) 0.26228(5) 0.48147(7) 0.0253(3) Uani 1 1 d . . . . .
O2 O 0.64947(9) 0.25647(5) 0.56530(7) 0.0235(3) Uani 1 1 d . . . . .
O3 O 0.80501(10) 0.30614(5) 0.63308(7) 0.0305(3) Uani 1 1 d . . . . .
O4 O 0.80183(11) 0.38720(5) 0.62372(9) 0.0396(4) Uani 1 1 d . . . . .
O5 O 0.46467(10) 0.16477(5) 0.48226(7) 0.0286(3) Uani 1 1 d . . . . .
O6 O 0.51011(9) 0.19051(5) 0.60509(7) 0.0232(3) Uani 1 1 d . . . . .
O7 O 0.45142(9) 0.19965(5) 0.73844(7) 0.0285(3) Uani 1 1 d . . . . .
O8 O 0.33436(9) 0.15086(5) 0.76391(7) 0.0286(3) Uani 1 1 d . . . . .
O9 O 0.62708(9) 0.19627(5) 0.43236(7) 0.0258(3) Uani 1 1 d . . . . .
O10 O 0.67212(9) 0.15762(5) 0.54869(6) 0.0231(3) Uani 1 1 d . . . . .
O11 O 0.78666(9) 0.08904(5) 0.62477(7) 0.0279(3) Uani 1 1 d . . . . .
O12 O 0.90814(10) 0.06140(5) 0.57143(8) 0.0331(3) Uani 1 1 d . . . . .
O13 O 0.86337(9) 0.16426(5) 0.81264(7) 0.0265(3) Uani 1 1 d . . . . .
O14 O 0.81382(9) 0.19547(5) 0.69158(7) 0.0233(3) Uani 1 1 d . . . . .
O15 O 0.86995(9) 0.21806(5) 0.56057(7) 0.0261(3) Uani 1 1 d . . . . .
O16 O 0.99947(10) 0.17964(5) 0.53359(7) 0.0305(3) Uani 1 1 d . . . . .
O17 O 0.68832(9) 0.17716(5) 0.85823(7) 0.0272(3) Uani 1 1 d D . . . .
O18 O 0.66339(9) 0.14643(5) 0.73553(7) 0.0236(3) Uani 1 1 d . . . . .
O19 O 0.57985(10) 0.07763(5) 0.64411(7) 0.0286(3) Uani 1 1 d . . . . .
O20 O 0.47276(10) 0.02907(5) 0.68479(8) 0.0336(3) Uani 1 1 d . . . . .
O21 O 0.80332(9) 0.25596(5) 0.82234(7) 0.0276(3) Uani 1 1 d . . . . .
O22 O 0.66134(9) 0.24812(5) 0.73651(7) 0.0233(3) Uani 1 1 d . . . . .
O23 O 0.50022(10) 0.29452(5) 0.67205(7) 0.0300(3) Uani 1 1 d . . . . .
O24 O 0.49366(12) 0.37471(6) 0.68345(10) 0.0496(4) Uani 1 1 d D . . . .
Li1 Li 0.7715(2) 0.23920(12) 0.61405(18) 0.0281(7) Uani 1 1 d . . . . .
Li2 Li 0.6761(2) 0.12528(12) 0.63972(17) 0.0270(7) Uani 1 1 d . . . . .
Li3 Li 0.5428(2) 0.22935(13) 0.68682(18) 0.0294(7) Uani 1 1 d . . . . .
Li4 Li 0.9056(3) 0.24158(19) 0.89768(19) 0.0481(11) Uani 1 1 d . . . . .
C1 C 0.54323(14) 0.30602(7) 0.50040(10) 0.0256(4) Uani 1 1 d . . . . .
C2 C 0.62547(13) 0.30245(7) 0.54668(10) 0.0243(4) Uani 1 1 d . . . . .
C3 C 0.67481(14) 0.34487(7) 0.56756(10) 0.0280(4) Uani 1 1 d . . . . .
C4 C 0.63734(16) 0.39004(8) 0.54304(12) 0.0373(5) Uani 1 1 d . . . . .
H4 H 0.669385 0.419239 0.557136 0.045 Uiso 1 1 calc R U . . .
C5 C 0.55586(17) 0.39270(8) 0.49941(12) 0.0392(5) Uani 1 1 d . . . . .
H5 H 0.531913 0.423568 0.484218 0.047 Uiso 1 1 calc R U . . .
C6 C 0.50766(15) 0.35023(8) 0.47705(11) 0.0316(4) Uani 1 1 d . . . . .
H6 H 0.451586 0.351932 0.446411 0.038 Uiso 1 1 calc R U . . .
C7 C 0.76482(15) 0.34281(7) 0.61089(11) 0.0296(4) Uani 1 1 d . . . . .
C8 C 0.88967(18) 0.38911(9) 0.66606(14) 0.0448(6) Uani 1 1 d . . . . .
H8 H 0.889537 0.367929 0.708110 0.054 Uiso 1 1 calc R U . . .
C9 C 0.9791(2) 0.38279(11) 0.63015(19) 0.0613(8) Uani 1 1 d . . . . .
H9A H 0.971344 0.389814 0.579709 0.074 Uiso 1 1 calc R U . . .
H9B H 1.011395 0.351277 0.639895 0.074 Uiso 1 1 calc R U . . .
C10 C 1.0210(2) 0.42562(13) 0.6755(2) 0.0821(11) Uani 1 1 d . . . . .
H10A H 1.057791 0.415267 0.718987 0.099 Uiso 1 1 calc R U . . .
H10B H 1.056406 0.449455 0.649794 0.099 Uiso 1 1 calc R U . . .
C11 C 0.9200(2) 0.44146(10) 0.68506(19) 0.0626(8) Uani 1 1 d . . . . .
H11A H 0.894276 0.466278 0.651274 0.075 Uiso 1 1 calc R U . . .
H11B H 0.910308 0.450921 0.733228 0.075 Uiso 1 1 calc R U . . .
C12 C 0.40748(13) 0.14775(7) 0.52822(10) 0.0267(4) Uani 1 1 d . . . . .
C13 C 0.43232(13) 0.16273(7) 0.59716(10) 0.0231(4) Uani 1 1 d . . . . .
C14 C 0.37618(13) 0.14884(7) 0.64934(10) 0.0248(4) Uani 1 1 d . . . . .
C25 C 0.79561(13) 0.10782(7) 0.50458(10) 0.0255(4) Uani 1 1 d . . . . .
C16 C 0.27686(15) 0.10257(8) 0.56394(12) 0.0354(5) Uani 1 1 d . . . . .
H16 H 0.224714 0.081525 0.553085 0.042 Uiso 1 1 calc R U . . .
C27 C 0.81049(15) 0.11468(8) 0.38086(11) 0.0321(4) Uani 1 1 d . . . . .
H27 H 0.839713 0.104715 0.341126 0.039 Uiso 1 1 calc R U . . .
C18 C 0.39299(13) 0.16883(7) 0.72006(10) 0.0246(4) Uani 1 1 d . . . . .
C19 C 0.34037(14) 0.17383(8) 0.83153(10) 0.0304(4) Uani 1 1 d . . . . .
H19 H 0.407035 0.177855 0.851788 0.036 Uiso 1 1 calc R U . . .
C20 C 0.28363(18) 0.22082(9) 0.83633(12) 0.0418(5) Uani 1 1 d . . . . .
H20A H 0.232862 0.225033 0.798151 0.050 Uiso 1 1 calc R U . . .
H20B H 0.322731 0.250532 0.842841 0.050 Uiso 1 1 calc R U . . .
C21 C 0.24958(19) 0.20070(10) 0.90424(14) 0.0496(6) Uani 1 1 d . . . . .
H21A H 0.285559 0.213135 0.946946 0.060 Uiso 1 1 calc R U . . .
H21B H 0.181042 0.204129 0.906876 0.060 Uiso 1 1 calc R U . . .
C22 C 0.27967(16) 0.14949(9) 0.88274(11) 0.0391(5) Uani 1 1 d . . . . .
H22A H 0.316155 0.131182 0.920368 0.047 Uiso 1 1 calc R U . . .
H22B H 0.227568 0.129545 0.860253 0.047 Uiso 1 1 calc R U . . .
C23 C 0.69609(13) 0.16286(7) 0.43232(10) 0.0250(4) Uani 1 1 d . . . . .
C24 C 0.72235(13) 0.14180(7) 0.49787(10) 0.0233(4) Uani 1 1 d . . . . .
C15 C 0.29867(14) 0.11786(8) 0.63109(11) 0.0304(4) Uani 1 1 d . . . . .
H15 H 0.260889 0.107418 0.666063 0.036 Uiso 1 1 calc R U . . .
C26 C 0.83909(14) 0.09494(7) 0.44460(11) 0.0298(4) Uani 1 1 d . . . . .
H26 H 0.889272 0.072101 0.448516 0.036 Uiso 1 1 calc R U . . .
C17 C 0.33086(14) 0.11772(8) 0.51127(11) 0.0327(4) Uani 1 1 d . . . . .
H17 H 0.315166 0.107560 0.464630 0.039 Uiso 1 1 calc R U . . .
C28 C 0.73850(14) 0.14941(7) 0.37404(10) 0.0287(4) Uani 1 1 d . . . . .
H28 H 0.719140 0.163487 0.330095 0.034 Uiso 1 1 calc R U . . .
C29 C 0.82695(13) 0.08591(7) 0.57201(10) 0.0257(4) Uani 1 1 d . . . . .
C30 C 0.94343(15) 0.03899(8) 0.63599(12) 0.0350(5) Uani 1 1 d . . . . .
H30 H 0.947495 0.062719 0.675388 0.042 Uiso 1 1 calc R U . . .
C31 C 0.89727(18) -0.00866(9) 0.65479(15) 0.0465(6) Uani 1 1 d . . . . .
H31A H 0.863239 -0.025654 0.614752 0.056 Uiso 1 1 calc R U . . .
H31B H 0.857962 -0.005937 0.694027 0.056 Uiso 1 1 calc R U . . .
C32 C 0.9975(2) -0.02835(11) 0.67543(19) 0.0648(9) Uani 1 1 d . . . . .
H32A H 1.017849 -0.025775 0.725711 0.078 Uiso 1 1 calc R U . . .
H32B H 1.008207 -0.061575 0.657985 0.078 Uiso 1 1 calc R U . . .
C33 C 1.03607(18) 0.01249(10) 0.63123(15) 0.0504(6) Uani 1 1 d . . . . .
H33A H 1.091540 0.029617 0.654374 0.060 Uiso 1 1 calc R U . . .
H33B H 1.046990 0.002343 0.583564 0.060 Uiso 1 1 calc R U . . .
C34 C 0.92940(13) 0.15958(7) 0.76749(10) 0.0260(4) Uani 1 1 d . . . . .
C35 C 0.90136(13) 0.17685(7) 0.69992(10) 0.0232(4) Uani 1 1 d . . . . .
C36 C 0.96415(13) 0.17401(7) 0.64878(10) 0.0254(4) Uani 1 1 d . . . . .
C37 C 1.05408(14) 0.15382(8) 0.66674(11) 0.0316(4) Uani 1 1 d . . . . .
H37 H 1.097190 0.151437 0.632477 0.038 Uiso 1 1 calc R U . . .
C38 C 1.08033(14) 0.13751(9) 0.73317(11) 0.0351(5) Uani 1 1 d . . . . .
H38 H 1.141432 0.124342 0.744321 0.042 Uiso 1 1 calc R U . . .
C39 C 1.01758(14) 0.14018(8) 0.78448(11) 0.0311(4) Uani 1 1 d . . . . .
H39 H 1.035605 0.128786 0.830230 0.037 Uiso 1 1 calc R U . . .
C40 C 0.93831(13) 0.19292(7) 0.57825(10) 0.0250(4) Uani 1 1 d . . . . .
C41 C 0.98093(15) 0.19866(7) 0.46414(10) 0.0291(4) Uani 1 1 d . . . . .
H41 H 0.914066 0.193098 0.445369 0.035 Uiso 1 1 calc R U . . .
C42 C 1.01157(17) 0.25080(8) 0.45163(12) 0.0385(5) Uani 1 1 d . . . . .
H42A H 1.062589 0.262750 0.485743 0.046 Uiso 1 1 calc R U . . .
H42B H 0.959112 0.274434 0.445303 0.046 Uiso 1 1 calc R U . . .
C43 C 1.0457(2) 0.23195(9) 0.38269(13) 0.0468(6) Uani 1 1 d . . . . .
H43A H 0.998980 0.235849 0.341790 0.056 Uiso 1 1 calc R U . . .
H43B H 1.107990 0.244709 0.373128 0.056 Uiso 1 1 calc R U . . .
C44 C 1.04899(16) 0.18031(9) 0.41406(11) 0.0372(5) Uani 1 1 d . . . . .
H44A H 1.022610 0.154741 0.381723 0.045 Uiso 1 1 calc R U . . .
H44B H 1.111422 0.170777 0.436746 0.045 Uiso 1 1 calc R U . . .
C45 C 0.62544(13) 0.14051(7) 0.84869(10) 0.0262(4) Uani 1 1 d . . . . .
C46 C 0.61211(13) 0.12313(7) 0.77974(10) 0.0238(4) Uani 1 1 d . . . . .
C47 C 0.54965(13) 0.08459(7) 0.76316(10) 0.0261(4) Uani 1 1 d . . . . .
C48 C 0.49954(14) 0.06520(7) 0.81648(11) 0.0311(4) Uani 1 1 d . . . . .
H48 H 0.456255 0.039340 0.806131 0.037 Uiso 1 1 calc R U . . .
C49 C 0.51264(15) 0.08328(8) 0.88312(12) 0.0349(5) Uani 1 1 d . . . . .
H49 H 0.478138 0.069801 0.918082 0.042 Uiso 1 1 calc R U . . .
C50 C 0.57603(15) 0.12121(8) 0.90002(11) 0.0311(4) Uani 1 1 d . . . . .
H50 H 0.584928 0.133491 0.946119 0.037 Uiso 1 1 calc R U . . .
C51 C 0.53676(13) 0.06458(7) 0.69239(11) 0.0264(4) Uani 1 1 d . . . . .
C52 C 0.45839(15) 0.00803(8) 0.61605(12) 0.0362(5) Uani 1 1 d . . . . .
H52 H 0.444029 0.033553 0.579682 0.043 Uiso 1 1 calc R U . . .
C53 C 0.53191(18) -0.02811(9) 0.59510(15) 0.0469(6) Uani 1 1 d . . . . .
H53A H 0.570875 -0.042811 0.634837 0.056 Uiso 1 1 calc R U . . .
H53B H 0.571444 -0.015454 0.559838 0.056 Uiso 1 1 calc R U . . .
C54 C 0.4491(2) -0.06068(10) 0.56484(18) 0.0604(8) Uani 1 1 d . . . . .
H54A H 0.432438 -0.056442 0.514306 0.072 Uiso 1 1 calc R U . . .
H54B H 0.456690 -0.095546 0.577134 0.072 Uiso 1 1 calc R U . . .
C55 C 0.38457(18) -0.03231(10) 0.61065(16) 0.0512(7) Uani 1 1 d . . . . .
H55A H 0.323438 -0.022548 0.586039 0.061 Uiso 1 1 calc R U . . .
H55B H 0.375975 -0.048377 0.655420 0.061 Uiso 1 1 calc R U . . .
C56 C 0.76081(14) 0.29876(7) 0.80461(10) 0.0271(4) Uani 1 1 d . . . . .
C57 C 0.68000(13) 0.29419(7) 0.75723(10) 0.0245(4) Uani 1 1 d . . . . .
C58 C 0.62699(14) 0.33559(7) 0.73780(10) 0.0279(4) Uani 1 1 d . . . . .
C59 C 0.66043(15) 0.38125(8) 0.76355(12) 0.0341(5) Uani 1 1 d . . . . .
H59 H 0.625999 0.409898 0.750208 0.041 Uiso 1 1 calc R U . . .
C60 C 0.74173(16) 0.38497(8) 0.80747(13) 0.0382(5) Uani 1 1 d . . . . .
H60 H 0.763585 0.416111 0.823161 0.046 Uiso 1 1 calc R U . . .
C61 C 0.79254(15) 0.34329(8) 0.82925(12) 0.0342(5) Uani 1 1 d . . . . .
H61 H 0.847944 0.345728 0.860487 0.041 Uiso 1 1 calc R U . . .
C62 C 0.53640(14) 0.33197(7) 0.69485(11) 0.0294(4) Uani 1 1 d . . . . .
C63 C 0.4075(5) 0.3736(3) 0.6356(4) 0.0484(15) Uani 0.585(6) 1 d D U P A 1
H63 H 0.412520 0.351529 0.594995 0.058 Uiso 0.585(6) 1 calc R U P A 1
C64 C 0.3190(4) 0.3643(3) 0.6723(3) 0.0665(15) Uani 0.585(6) 1 d D U P A 1
H64A H 0.325773 0.372535 0.722386 0.080 Uiso 0.585(6) 1 calc R U P A 1
H64B H 0.291661 0.331427 0.664171 0.080 Uiso 0.585(6) 1 calc R U P A 1
C65 C 0.2707(4) 0.4044(3) 0.6252(4) 0.0856(18) Uani 0.585(6) 1 d D U P A 1
H65A H 0.235445 0.391732 0.582361 0.103 Uiso 0.585(6) 1 calc R U P A 1
H65B H 0.231741 0.427124 0.649881 0.103 Uiso 0.585(6) 1 calc R U P A 1
C66 C 0.3693(4) 0.4243(2) 0.6142(3) 0.0689(15) Uani 0.585(6) 1 d D U P A 1
H66A H 0.377284 0.433279 0.565554 0.083 Uiso 0.585(6) 1 calc R U P A 1
H66B H 0.391372 0.450708 0.646744 0.083 Uiso 0.585(6) 1 calc R U P A 1
C63B C 0.3961(7) 0.3709(4) 0.6549(6) 0.050(2) Uani 0.415(6) 1 d D U P A 2
H63B H 0.393131 0.363047 0.604211 0.060 Uiso 0.415(6) 1 calc R U P A 2
C64B C 0.3226(5) 0.3409(3) 0.6885(4) 0.0487(17) Uani 0.415(6) 1 d D U P A 2
H64C H 0.337418 0.335712 0.739017 0.058 Uiso 0.415(6) 1 calc R U P A 2
H64D H 0.305508 0.309983 0.664196 0.058 Uiso 0.415(6) 1 calc R U P A 2
C65B C 0.2534(5) 0.3828(3) 0.6700(5) 0.072(2) Uani 0.415(6) 1 d D U P A 2
H65C H 0.214131 0.378379 0.625324 0.087 Uiso 0.415(6) 1 calc R U P A 2
H65D H 0.214385 0.391656 0.707690 0.087 Uiso 0.415(6) 1 calc R U P A 2
C66B C 0.3378(5) 0.4157(3) 0.6653(5) 0.0670(17) Uani 0.415(6) 1 d D U P A 2
H66C H 0.331623 0.437907 0.624776 0.080 Uiso 0.415(6) 1 calc R U P A 2
H66D H 0.357309 0.433602 0.708681 0.080 Uiso 0.415(6) 1 calc R U P A 2
O25 O 1.00438(11) 0.26133(7) 0.83859(8) 0.0467(4) Uani 1 1 d D . . . .
H25O H 1.0550(17) 0.2740(11) 0.8618(14) 0.070 Uiso 1 1 d D U . . .
C67 C 1.00828(17) 0.28055(10) 0.77138(13) 0.0454(6) Uani 1 1 d . . . . .
H67A H 0.946213 0.277891 0.745200 0.068 Uiso 1 1 calc R U . . .
H67B H 1.054373 0.262256 0.747416 0.068 Uiso 1 1 calc R U . . .
H67C H 1.026987 0.314865 0.774783 0.068 Uiso 1 1 calc R U . . .
O26 O 0.8129(3) 0.2099(5) 0.9624(3) 0.043(2) Uani 0.61(3) 1 d D . P B 1
H26O H 0.765(3) 0.1971(19) 0.9400(18) 0.065 Uiso 0.61(3) 1 d D U P B 1
O26B O 0.7955(10) 0.2353(8) 0.9577(4) 0.056(3) Uani 0.39(3) 1 d D . P B 2
H26P H 0.753(4) 0.219(3) 0.932(4) 0.084 Uiso 0.39(3) 1 d D U P B 2
C68 C 0.7897(2) 0.23232(14) 1.02406(17) 0.0661(8) Uani 1 1 d D . . . .
H68A H 0.846272 0.235152 1.056787 0.099 Uiso 0.61(3) 1 calc R U P B 1
H68B H 0.742671 0.212586 1.044917 0.099 Uiso 0.61(3) 1 calc R U P B 1
H68C H 0.763961 0.264829 1.013304 0.099 Uiso 0.61(3) 1 calc R U P B 1
H68D H 0.848977 0.243167 1.049074 0.099 Uiso 0.39(3) 1 calc R U P B 2
H68E H 0.777467 0.198472 1.036479 0.099 Uiso 0.39(3) 1 calc R U P B 2
H68F H 0.738205 0.253041 1.036770 0.099 Uiso 0.39(3) 1 calc R U P B 2
O27 O 0.6763(5) 0.5095(3) 0.5698(5) 0.087(2) Uani 0.570(8) 1 d D U P C 1
C69 C 0.5502(8) 0.5098(3) 0.6391(4) 0.110(3) Uani 0.570(8) 1 d D U P C 1
H69A H 0.520590 0.524943 0.677392 0.165 Uiso 0.570(8) 1 calc R U P C 1
H69B H 0.507296 0.511781 0.596419 0.165 Uiso 0.570(8) 1 calc R U P C 1
H69C H 0.564058 0.475616 0.650199 0.165 Uiso 0.570(8) 1 calc R U P C 1
C70 C 0.6301(8) 0.5333(3) 0.6299(5) 0.091(3) Uani 0.570(8) 1 d D U P C 1
H70A H 0.673496 0.531712 0.673030 0.110 Uiso 0.570(8) 1 calc R U P C 1
H70B H 0.616590 0.567969 0.619112 0.110 Uiso 0.570(8) 1 calc R U P C 1
C71 C 0.7629(6) 0.5303(3) 0.5606(7) 0.097(3) Uani 0.570(8) 1 d D U P C 1
H71A H 0.805253 0.528475 0.604152 0.116 Uiso 0.570(8) 1 calc R U P C 1
H71B H 0.754809 0.564983 0.547177 0.116 Uiso 0.570(8) 1 calc R U P C 1
C72 C 0.8071(9) 0.4997(4) 0.4988(7) 0.108(4) Uani 0.570(8) 1 d D U P C 1
H72A H 0.868489 0.513393 0.490819 0.162 Uiso 0.570(8) 1 calc R U P C 1
H72B H 0.814828 0.465499 0.512745 0.162 Uiso 0.570(8) 1 calc R U P C 1
H72C H 0.764604 0.501848 0.456020 0.162 Uiso 0.570(8) 1 calc R U P C 1
O27B O 0.7181(9) 0.5125(4) 0.5615(6) 0.088(3) Uani 0.430(8) 1 d . U P C 2
C69B C 0.6673(16) 0.5305(6) 0.6714(10) 0.156(6) Uani 0.430(8) 1 d . U P C 2
H69D H 0.649184 0.559034 0.697420 0.234 Uiso 0.430(8) 1 calc R U P C 2
H69E H 0.614598 0.507563 0.665620 0.234 Uiso 0.430(8) 1 calc R U P C 2
H69F H 0.721614 0.514610 0.696948 0.234 Uiso 0.430(8) 1 calc R U P C 2
C70B C 0.6898(7) 0.5443(3) 0.6097(5) 0.066(2) Uani 0.430(8) 1 d . U P C 2
H70C H 0.740547 0.568795 0.618077 0.079 Uiso 0.430(8) 1 calc R U P C 2
H70D H 0.634433 0.561807 0.587014 0.079 Uiso 0.430(8) 1 calc R U P C 2
C71B C 0.7729(9) 0.5229(4) 0.5129(6) 0.080(3) Uani 0.430(8) 1 d . U P C 2
H71C H 0.834120 0.533612 0.536309 0.096 Uiso 0.430(8) 1 calc R U P C 2
H71D H 0.745108 0.551183 0.486692 0.096 Uiso 0.430(8) 1 calc R U P C 2
C72B C 0.7918(11) 0.4859(5) 0.4628(8) 0.096(4) Uani 0.430(8) 1 d . U P C 2
H72D H 0.833593 0.499187 0.430245 0.144 Uiso 0.430(8) 1 calc R U P C 2
H72E H 0.822115 0.457826 0.487092 0.144 Uiso 0.430(8) 1 calc R U P C 2
H72F H 0.732600 0.475496 0.437195 0.144 Uiso 0.430(8) 1 calc R U P C 2

loop_
_atom_site_aniso_label
_atom_site_aniso_U_11
_atom_site_aniso_U_22
_atom_site_aniso_U_33
_atom_site_aniso_U_23
_atom_site_aniso_U_13
_atom_site_aniso_U_12
Ti1 0.01959(16) 0.02074(16) 0.02374(17) -0.00281(12) 0.00801(12) -0.00076(12)
Ti2 0.02097(16) 0.02309(17) 0.02267(17) -0.00339(12) 0.00910(13) -0.00124(12)
O1 0.0233(6) 0.0248(7) 0.0286(7) -0.0029(5) 0.0066(5) 0.0007(5)
O2 0.0224(6) 0.0200(6) 0.0290(7) -0.0025(5) 0.0074(5) -0.0010(5)
O3 0.0300(7) 0.0280(7) 0.0344(8) -0.0029(6) 0.0069(6) -0.0041(6)
O4 0.0428(9) 0.0269(8) 0.0479(9) -0.0030(6) -0.0009(7) -0.0110(6)
O5 0.0290(7) 0.0328(7) 0.0255(7) -0.0064(5) 0.0104(5) -0.0081(6)
O6 0.0205(6) 0.0255(6) 0.0249(6) -0.0046(5) 0.0082(5) -0.0036(5)
O7 0.0243(7) 0.0345(8) 0.0282(7) -0.0076(6) 0.0105(5) -0.0034(6)
O8 0.0255(7) 0.0351(7) 0.0273(7) -0.0028(6) 0.0123(5) -0.0024(6)
O9 0.0256(7) 0.0273(7) 0.0259(7) 0.0002(5) 0.0107(5) 0.0018(5)
O10 0.0249(6) 0.0216(6) 0.0247(6) -0.0026(5) 0.0117(5) 0.0017(5)
O11 0.0293(7) 0.0273(7) 0.0291(7) -0.0002(5) 0.0121(6) 0.0034(5)
O12 0.0326(7) 0.0310(7) 0.0383(8) 0.0038(6) 0.0161(6) 0.0105(6)
O13 0.0247(7) 0.0318(7) 0.0248(7) 0.0011(5) 0.0108(5) 0.0016(5)
O14 0.0193(6) 0.0258(7) 0.0259(7) -0.0009(5) 0.0087(5) 0.0007(5)
O15 0.0229(6) 0.0295(7) 0.0272(7) 0.0011(5) 0.0087(5) 0.0003(5)
O16 0.0289(7) 0.0373(8) 0.0278(7) 0.0048(6) 0.0153(6) 0.0059(6)
O17 0.0257(7) 0.0311(7) 0.0264(7) -0.0038(5) 0.0108(5) -0.0020(5)
O18 0.0238(6) 0.0240(6) 0.0250(6) -0.0026(5) 0.0115(5) -0.0044(5)
O19 0.0297(7) 0.0254(7) 0.0326(7) -0.0035(5) 0.0119(6) -0.0043(5)
O20 0.0324(7) 0.0272(7) 0.0429(8) -0.0061(6) 0.0127(6) -0.0087(6)
O21 0.0262(7) 0.0278(7) 0.0291(7) -0.0057(5) 0.0041(5) 0.0000(5)
O22 0.0219(6) 0.0227(6) 0.0263(6) -0.0058(5) 0.0081(5) -0.0018(5)
O23 0.0262(7) 0.0341(8) 0.0307(7) -0.0072(6) 0.0066(6) -0.0012(6)
O24 0.0370(9) 0.0336(9) 0.0745(12) -0.0101(8) -0.0124(8) 0.0096(7)
Li1 0.0232(15) 0.0289(17) 0.0332(17) -0.0003(13) 0.0086(13) -0.0004(13)
Li2 0.0295(16) 0.0271(16) 0.0266(16) -0.0023(13) 0.0133(13) -0.0002(13)
Li3 0.0248(16) 0.0333(18) 0.0313(17) -0.0077(14) 0.0085(13) -0.0035(13)
Li4 0.0226(17) 0.095(3) 0.0258(18) 0.017(2) 0.0008(14) -0.0099(19)
C1 0.0268(9) 0.0248(9) 0.0271(9) -0.0022(7) 0.0118(8) 0.0003(7)
C2 0.0262(9) 0.0234(9) 0.0253(9) -0.0012(7) 0.0126(8) 0.0010(7)
C3 0.0318(10) 0.0253(10) 0.0283(10) -0.0028(8) 0.0103(8) -0.0033(8)
C4 0.0445(12) 0.0232(10) 0.0449(12) -0.0026(9) 0.0072(10) -0.0043(9)
C5 0.0476(13) 0.0241(10) 0.0460(13) 0.0021(9) 0.0046(10) 0.0043(9)
C6 0.0315(10) 0.0299(10) 0.0338(11) 0.0008(8) 0.0059(8) 0.0045(8)
C7 0.0340(11) 0.0255(10) 0.0310(10) -0.0038(8) 0.0113(8) -0.0076(8)
C8 0.0445(13) 0.0366(13) 0.0516(14) -0.0040(10) -0.0039(11) -0.0133(10)
C9 0.0449(15) 0.0521(16) 0.087(2) -0.0033(15) 0.0070(14) -0.0052(12)
C10 0.0524(18) 0.058(2) 0.134(3) -0.012(2) -0.003(2) -0.0194(15)
C11 0.0556(17) 0.0424(15) 0.088(2) -0.0167(14) -0.0043(15) -0.0169(13)
C12 0.0258(9) 0.0287(10) 0.0269(9) -0.0036(8) 0.0096(8) -0.0027(8)
C13 0.0196(8) 0.0224(9) 0.0281(9) -0.0043(7) 0.0066(7) 0.0000(7)
C14 0.0201(9) 0.0268(9) 0.0285(10) -0.0039(7) 0.0078(7) 0.0020(7)
C25 0.0249(9) 0.0211(9) 0.0322(10) -0.0036(7) 0.0120(8) -0.0016(7)
C16 0.0278(10) 0.0409(12) 0.0386(11) -0.0075(9) 0.0088(9) -0.0132(9)
C27 0.0340(11) 0.0337(11) 0.0317(10) -0.0062(8) 0.0194(9) 0.0001(8)
C18 0.0191(8) 0.0273(9) 0.0290(10) -0.0008(7) 0.0105(7) 0.0036(7)
C19 0.0300(10) 0.0380(11) 0.0250(9) -0.0036(8) 0.0123(8) 0.0010(8)
C20 0.0475(13) 0.0445(13) 0.0364(12) -0.0022(10) 0.0191(10) 0.0110(11)
C21 0.0475(14) 0.0651(17) 0.0404(13) -0.0008(12) 0.0257(11) 0.0112(12)
C22 0.0376(12) 0.0535(14) 0.0286(11) 0.0049(10) 0.0151(9) -0.0008(10)
C23 0.0240(9) 0.0222(9) 0.0302(10) -0.0026(7) 0.0103(8) -0.0027(7)
C24 0.0227(9) 0.0220(9) 0.0270(9) -0.0036(7) 0.0113(7) -0.0039(7)
C15 0.0244(9) 0.0361(11) 0.0323(10) -0.0026(8) 0.0115(8) -0.0059(8)
C26 0.0295(10) 0.0267(10) 0.0356(11) -0.0043(8) 0.0153(8) 0.0017(8)
C17 0.0300(10) 0.0401(12) 0.0288(10) -0.0090(9) 0.0068(8) -0.0096(9)
C28 0.0304(10) 0.0301(10) 0.0274(10) -0.0022(8) 0.0117(8) -0.0030(8)
C29 0.0258(9) 0.0188(9) 0.0343(10) -0.0030(7) 0.0116(8) 0.0000(7)
C30 0.0335(11) 0.0322(11) 0.0409(12) 0.0065(9) 0.0121(9) 0.0083(9)
C31 0.0475(14) 0.0344(12) 0.0607(16) 0.0125(11) 0.0203(12) 0.0078(10)
C32 0.0582(17) 0.0525(17) 0.088(2) 0.0293(16) 0.0306(16) 0.0276(14)
C33 0.0397(13) 0.0493(15) 0.0650(17) 0.0164(12) 0.0193(12) 0.0179(11)
C34 0.0255(9) 0.0276(10) 0.0261(9) -0.0009(7) 0.0091(8) -0.0013(7)
C35 0.0208(9) 0.0234(9) 0.0264(9) -0.0013(7) 0.0078(7) -0.0011(7)
C36 0.0228(9) 0.0270(10) 0.0279(10) -0.0005(7) 0.0100(8) -0.0011(7)
C37 0.0242(9) 0.0409(12) 0.0317(10) -0.0002(9) 0.0135(8) 0.0027(8)
C38 0.0236(10) 0.0485(13) 0.0344(11) 0.0011(9) 0.0085(8) 0.0078(9)
C39 0.0272(10) 0.0388(11) 0.0279(10) 0.0037(8) 0.0064(8) 0.0036(8)
C40 0.0231(9) 0.0251(9) 0.0288(10) -0.0022(7) 0.0132(8) -0.0045(7)
C41 0.0299(10) 0.0336(11) 0.0256(10) 0.0016(8) 0.0119(8) -0.0014(8)
C42 0.0473(13) 0.0347(12) 0.0362(11) 0.0022(9) 0.0178(10) -0.0045(10)
C43 0.0603(16) 0.0442(13) 0.0409(13) 0.0053(10) 0.0309(12) -0.0069(12)
C44 0.0404(12) 0.0410(12) 0.0335(11) -0.0001(9) 0.0204(9) 0.0005(10)
C45 0.0242(9) 0.0260(9) 0.0298(10) 0.0005(8) 0.0093(8) 0.0034(7)
C46 0.0212(8) 0.0231(9) 0.0287(9) 0.0019(7) 0.0115(7) 0.0033(7)
C47 0.0239(9) 0.0218(9) 0.0342(10) 0.0008(7) 0.0110(8) 0.0021(7)
C48 0.0289(10) 0.0245(10) 0.0422(11) 0.0035(8) 0.0153(9) -0.0007(8)
C49 0.0365(11) 0.0319(11) 0.0394(12) 0.0086(9) 0.0201(9) 0.0004(9)
C50 0.0339(10) 0.0325(11) 0.0288(10) 0.0024(8) 0.0129(8) 0.0052(8)
C51 0.0228(9) 0.0196(9) 0.0381(11) -0.0012(8) 0.0085(8) 0.0010(7)
C52 0.0346(11) 0.0316(11) 0.0433(12) -0.0105(9) 0.0091(9) -0.0067(9)
C53 0.0438(13) 0.0388(13) 0.0601(15) -0.0179(11) 0.0158(12) -0.0041(10)
C54 0.0617(17) 0.0426(15) 0.079(2) -0.0255(14) 0.0177(15) -0.0149(13)
C55 0.0444(14) 0.0437(14) 0.0672(17) -0.0187(12) 0.0146(12) -0.0180(11)
C56 0.0252(9) 0.0279(10) 0.0295(10) -0.0057(8) 0.0085(8) -0.0002(7)
C57 0.0241(9) 0.0256(9) 0.0254(9) -0.0061(7) 0.0101(7) -0.0042(7)
C58 0.0274(10) 0.0273(10) 0.0301(10) -0.0045(8) 0.0093(8) 0.0002(8)
C59 0.0349(11) 0.0246(10) 0.0438(12) -0.0058(9) 0.0082(9) 0.0018(8)
C60 0.0365(11) 0.0269(10) 0.0513(13) -0.0119(9) 0.0045(10) -0.0042(9)
C61 0.0306(10) 0.0322(11) 0.0397(12) -0.0122(9) 0.0021(9) -0.0023(8)
C62 0.0280(10) 0.0306(10) 0.0313(10) -0.0041(8) 0.0114(8) 0.0026(8)
C63 0.031(2) 0.064(3) 0.050(3) -0.008(2) -0.001(2) 0.012(2)
C64 0.043(3) 0.098(4) 0.059(3) -0.007(3) 0.005(2) 0.025(3)
C65 0.053(3) 0.122(4) 0.082(4) -0.003(3) 0.005(3) 0.040(3)
C66 0.054(3) 0.073(3) 0.076(3) -0.011(3) -0.013(2) 0.034(2)
C63B 0.034(3) 0.054(3) 0.060(4) -0.017(3) -0.010(3) 0.014(3)
C64B 0.029(3) 0.063(4) 0.055(4) -0.016(3) 0.004(3) 0.016(3)
C65B 0.045(3) 0.091(4) 0.079(4) -0.010(4) -0.004(3) 0.028(3)
C66B 0.046(3) 0.081(3) 0.071(3) -0.013(3) -0.009(3) 0.028(3)
O25 0.0358(9) 0.0726(12) 0.0318(8) -0.0027(8) 0.0043(7) -0.0125(8)
C67 0.0400(13) 0.0578(15) 0.0390(13) 0.0022(11) 0.0070(10) -0.0066(11)
O26 0.0265(17) 0.079(6) 0.0246(17) -0.004(2) 0.0046(12) -0.015(2)
O26B 0.056(4) 0.071(9) 0.037(3) 0.018(3) -0.013(2) -0.024(5)
C68 0.0493(16) 0.087(2) 0.0636(19) -0.0139(17) 0.0125(14) -0.0102(16)
O27 0.085(4) 0.042(3) 0.126(5) 0.004(3) -0.040(4) -0.012(3)
C69 0.165(9) 0.070(5) 0.092(5) 0.002(4) 0.002(6) 0.045(6)
C70 0.122(6) 0.039(3) 0.100(6) -0.017(3) -0.052(5) 0.025(4)
C71 0.073(4) 0.046(4) 0.159(8) 0.003(5) -0.046(5) -0.022(3)
C72 0.097(6) 0.065(7) 0.152(11) 0.015(7) -0.033(7) -0.021(5)
O27B 0.119(7) 0.042(4) 0.112(5) -0.004(3) 0.049(5) 0.002(5)
C69B 0.217(15) 0.108(9) 0.155(12) 0.009(9) 0.081(11) 0.030(10)
C70B 0.084(6) 0.042(4) 0.076(5) -0.011(3) 0.029(4) 0.001(4)
C71B 0.119(7) 0.049(5) 0.078(5) -0.007(4) 0.046(5) -0.026(5)
C72B 0.108(9) 0.057(7) 0.131(10) 0.009(7) 0.048(8) -0.002(6)

loop_
_atom_type_symbol
_atom_type_description
_atom_type_scat_dispersion_real
_atom_type_scat_dispersion_imag
_atom_type_scat_source
C C 0.0181 0.0091 'International Tables Vol C Tables 4.2.6.8 and 6.1.1.4'
H H 0.0000 0.0000 'International Tables Vol C Tables 4.2.6.8 and 6.1.1.4'
Li Li 0.0008 0.0003 'International Tables Vol C Tables 4.2.6.8 and 6.1.1.4'
O O 0.0492 0.0322 'International Tables Vol C Tables 4.2.6.8 and 6.1.1.4'
Ti Ti 0.2191 1.8069 'International Tables Vol C Tables 4.2.6.8 and 6.1.1.4'

loop_
_geom_angle_atom_site_label_1
_geom_angle_atom_site_label_2
_geom_angle_atom_site_label_3
_geom_angle
_geom_angle_site_symmetry_1
_geom_angle_site_symmetry_3
O5 Ti1 O9 90.93(6) . .
O5 Ti1 O1 90.78(6) . .
O9 Ti1 O1 91.36(6) . .
O5 Ti1 O6 79.43(5) . .
O9 Ti1 O6 162.05(6) . .
O1 Ti1 O6 103.76(5) . .
O5 Ti1 O2 164.24(6) . .
O9 Ti1 O2 101.57(6) . .
O1 Ti1 O2 79.46(6) . .
O6 Ti1 O2 90.80(5) . .
O5 Ti1 O10 105.23(6) . .
O9 Ti1 O10 79.28(5) . .
O1 Ti1 O10 161.45(6) . .
O6 Ti1 O10 88.62(5) . .
O2 Ti1 O10 86.70(5) . .
O5 Ti1 Li3 107.59(7) . .
O9 Ti1 Li3 160.25(7) . .
O1 Ti1 Li3 95.09(7) . .
O6 Ti1 Li3 29.32(7) . .
O2 Ti1 Li3 61.55(7) . .
O10 Ti1 Li3 89.03(7) . .
O5 Ti1 Li1 159.60(7) . .
O9 Ti1 Li1 94.83(7) . .
O1 Ti1 Li1 108.59(7) . .
O6 Ti1 Li1 89.50(7) . .
O2 Ti1 Li1 29.72(7) . .
O10 Ti1 Li1 56.99(7) . .
Li3 Ti1 Li1 65.42(8) . .
O5 Ti1 Li4 63.77(10) . 4_565
O9 Ti1 Li4 78.44(7) . 4_565
O1 Ti1 Li4 30.53(9) . 4_565
O6 Ti1 Li4 109.95(7) . 4_565
O2 Ti1 Li4 109.06(9) . 4_565
O10 Ti1 Li4 154.87(7) . 4_565
Li3 Ti1 Li4 115.52(8) . 4_565
Li1 Ti1 Li4 136.59(10) . 4_565
O5 Ti1 Li2 99.20(7) . .
O9 Ti1 Li2 107.92(7) . .
O1 Ti1 Li2 157.99(7) . .
O6 Ti1 Li2 59.53(6) . .
O2 Ti1 Li2 86.18(7) . .
O10 Ti1 Li2 29.13(6) . .
Li3 Ti1 Li2 63.24(8) . .
Li1 Ti1 Li2 60.41(8) . .
Li4 Ti1 Li2 162.33(10) 4_565 .
O13 Ti2 O17 91.66(6) . .
O13 Ti2 O21 87.92(6) . .
O17 Ti2 O21 94.83(6) . .
O13 Ti2 O14 80.58(5) . .
O17 Ti2 O14 161.69(6) . .
O21 Ti2 O14 101.38(6) . .
O13 Ti2 O18 106.22(6) . .
O17 Ti2 O18 79.54(5) . .
O21 Ti2 O18 164.81(6) . .
O14 Ti2 O18 86.70(5) . .
O13 Ti2 O22 161.74(6) . .
O17 Ti2 O22 101.82(6) . .
O21 Ti2 O22 78.80(5) . .
O14 Ti2 O22 89.74(5) . .
O18 Ti2 O22 88.49(5) . .
O13 Ti2 Li4 56.16(10) . .
O17 Ti2 Li4 83.09(8) . .
O21 Ti2 Li4 34.44(10) . .
O14 Ti2 Li4 105.65(7) . .
O18 Ti2 Li4 154.89(9) . .
O22 Ti2 Li4 112.85(10) . .
O13 Ti2 Li3 163.79(7) . .
O17 Ti2 Li3 92.72(7) . .
O21 Ti2 Li3 107.23(7) . .
O14 Ti2 Li3 90.57(7) . .
O18 Ti2 Li3 59.41(7) . .
O22 Ti2 Li3 29.20(7) . .
Li4 Ti2 Li3 139.93(11) . .
O13 Ti2 Li2 100.33(7) . .
O17 Ti2 Li2 109.22(7) . .
O21 Ti2 Li2 154.16(7) . .
O14 Ti2 Li2 56.72(7) . .
O18 Ti2 Li2 30.04(6) . .
O22 Ti2 Li2 86.93(7) . .
Li4 Ti2 Li2 154.62(10) . .
Li3 Ti2 Li2 63.51(8) . .
O13 Ti2 Li1 109.12(7) . .
O17 Ti2 Li1 157.91(7) . .
O21 Ti2 Li1 93.37(7) . .
O14 Ti2 Li1 29.90(7) . .
O18 Ti2 Li1 87.29(7) . .
O22 Ti2 Li1 59.85(7) . .
Li4 Ti2 Li1 114.40(9) . .
Li3 Ti2 Li1 65.24(8) . .
Li2 Ti2 Li1 60.78(8) . .
C1 O1 Ti1 117.16(12) . .
C1 O1 Li4 119.60(19) . 4_565
Ti1 O1 Li4 120.75(16) . 4_565
C2 O2 Li1 123.16(15) . .
C2 O2 Ti1 114.97(12) . .
Li1 O2 Ti1 119.78(12) . .
C7 O3 Li1 128.51(17) . .
C7 O4 C8 116.53(18) . .
C12 O5 Ti1 117.62(12) . .
C13 O6 Li3 122.64(15) . .
C13 O6 Ti1 114.94(11) . .
Li3 O6 Ti1 120.09(12) . .
C18 O7 Li3 129.12(16) . .
C18 O8 C19 115.14(15) . .
C23 O9 Ti1 117.34(12) . .
C24 O10 Li2 122.51(15) . .
C24 O10 Ti1 114.58(11) . .
Li2 O10 Ti1 121.04(11) . .
C29 O11 Li2 128.75(16) . .
C29 O12 C30 115.93(15) . .
C34 O13 Ti2 116.37(12) . .
C35 O14 Li1 122.38(14) . .
C35 O14 Ti2 113.82(11) . .
Li1 O14 Ti2 119.77(11) . .
C40 O15 Li1 129.16(16) . .
C40 O16 C41 115.52(15) . .
C45 O17 Ti2 117.18(11) . .
C46 O18 Li2 124.49(15) . .
C46 O18 Ti2 114.95(12) . .
Li2 O18 Ti2 119.40(11) . .
C51 O19 Li2 130.94(16) . .
C51 O20 C52 115.30(16) . .
C56 O21 Ti2 117.70(12) . .
C56 O21 Li4 129.4(2) . .
Ti2 O21 Li4 112.35(17) . .
C57 O22 Li3 122.48(16) . .
C57 O22 Ti2 115.64(12) . .
Li3 O22 Ti2 120.41(12) . .
C62 O23 Li3 128.56(17) . .
C62 O24 C63B 114.0(5) . .
C62 O24 C63 115.4(4) . .
O15 Li1 O3 102.13(16) . .
O15 Li1 O2 118.67(18) . .
O3 Li1 O2 93.09(15) . .
O15 Li1 O14 92.24(15) . .
O3 Li1 O14 112.59(18) . .
O2 Li1 O14 135.03(18) . .
O15 Li1 Ti1 104.35(13) . .
O3 Li1 Ti1 123.39(15) . .
O2 Li1 Ti1 30.51(7) . .
O14 Li1 Ti1 115.28(13) . .
O15 Li1 Ti2 122.47(15) . .
O3 Li1 Ti2 100.66(13) . .
O2 Li1 Ti2 111.91(13) . .
O14 Li1 Ti2 30.33(7) . .
Ti1 Li1 Ti2 105.50(9) . .
O15 Li1 Li2 97.09(14) . .
O3 Li1 Li2 158.08(16) . .
O2 Li1 Li2 86.78(13) . .
O14 Li1 Li2 55.71(11) . .
Ti1 Li1 Li2 60.32(8) . .
Ti2 Li1 Li2 59.53(8) . .
O19 Li2 O11 105.04(17) . .
O19 Li2 O18 91.55(14) . .
O11 Li2 O18 116.73(18) . .
O19 Li2 O10 113.05(18) . .
O11 Li2 O10 92.97(14) . .
O18 Li2 O10 135.43(18) . .
O19 Li2 Ti2 122.06(13) . .
O11 Li2 Ti2 102.92(13) . .
O18 Li2 Ti2 30.56(7) . .
O10 Li2 Ti2 114.96(13) . .
O19 Li2 Ti1 100.85(13) . .
O11 Li2 Ti1 122.79(14) . .
O18 Li2 Ti1 112.49(13) . .
O10 Li2 Ti1 29.83(7) . .
Ti2 Li2 Ti1 104.82(9) . .
O19 Li2 Li1 157.07(17) . .
O11 Li2 Li1 96.09(13) . .
O18 Li2 Li1 86.70(13) . .
O10 Li2 Li1 56.10(10) . .
Ti2 Li2 Li1 59.69(8) . .
Ti1 Li2 Li1 59.27(8) . .
O7 Li3 O23 104.84(17) . .
O7 Li3 O6 93.98(16) . .
O23 Li3 O6 110.43(18) . .
O7 Li3 O22 117.78(19) . .
O23 Li3 O22 94.33(16) . .
O6 Li3 O22 133.31(18) . .
O7 Li3 Ti1 124.34(14) . .
O23 Li3 Ti1 96.11(13) . .
O6 Li3 Ti1 30.59(7) . .
O22 Li3 Ti1 111.10(13) . .
O7 Li3 Ti2 102.76(14) . .
O23 Li3 Ti2 124.61(14) . .
O6 Li3 Ti2 114.42(14) . .
O22 Li3 Ti2 30.39(7) . .
Ti1 Li3 Ti2 106.29(9) . .
O25 Li4 O21 92.10(16) . .
O25 Li4 O1 89.95(15) . 4_666
O21 Li4 O1 170.4(3) . 4_666
O25 Li4 O26B 168.6(7) . .
O21 Li4 O26B 83.3(4) . .
O1 Li4 O26B 93.0(3) 4_666 .
O25 Li4 O26 170.6(5) . .
O21 Li4 O26 93.3(3) . .
O1 Li4 O26 86.0(2) 4_666 .
O25 Li4 Ti2 99.78(15) . .
O21 Li4 Ti2 33.20(9) . .
O1 Li4 Ti2 155.0(2) 4_666 .
O26B Li4 Ti2 82.0(2) . .
O26 Li4 Ti2 80.82(15) . .
O25 Li4 Ti1 78.28(13) . 4_666
O21 Li4 Ti1 143.2(2) . 4_666
O1 Li4 Ti1 28.72(9) 4_666 4_666
O26 Li4 Ti1 101.62(16) . 4_666
Ti2 Li4 Ti1 176.24(16) . 4_666
O1 C1 C6 124.09(18) . .
O1 C1 C2 114.01(16) . .
C6 C1 C2 121.90(18) . .
O2 C2 C3 126.46(18) . .
O2 C2 C1 114.16(16) . .
C3 C2 C1 119.36(17) . .
C2 C3 C4 118.00(19) . .
C2 C3 C7 121.44(18) . .
C4 C3 C7 120.51(18) . .
C5 C4 C3 121.6(2) . .
C5 C4 H4 119.2 . .
C3 C4 H4 119.2 . .
C4 C5 C6 120.5(2) . .
C4 C5 H5 119.7 . .
C6 C5 H5 119.7 . .
C1 C6 C5 118.6(2) . .
C1 C6 H6 120.7 . .
C5 C6 H6 120.7 . .
O3 C7 O4 121.52(19) . .
O3 C7 C3 126.23(18) . .
O4 C7 C3 112.24(18) . .
O4 C8 C9 117.6(2) . .
O4 C8 C11 112.5(2) . .
C9 C8 C11 89.2(2) . .
O4 C8 H8 111.9 . .
C9 C8 H8 111.9 . .
C11 C8 H8 111.9 . .
C8 C9 C10 87.1(2) . .
C8 C9 H9A 114.1 . .
C10 C9 H9A 114.1 . .
C8 C9 H9B 114.1 . .
C10 C9 H9B 114.1 . .
H9A C9 H9B 111.3 . .
C11 C10 C9 88.2(2) . .
C11 C10 H10A 114.0 . .
C9 C10 H10A 114.0 . .
C11 C10 H10B 114.0 . .
C9 C10 H10B 114.0 . .
H10A C10 H10B 111.2 . .
C10 C11 C8 87.3(2) . .
C10 C11 H11A 114.1 . .
C8 C11 H11A 114.1 . .
C10 C11 H11B 114.1 . .
C8 C11 H11B 114.1 . .
H11A C11 H11B 111.3 . .
O5 C12 C17 124.52(18) . .
O5 C12 C13 114.22(16) . .
C17 C12 C13 121.26(17) . .
O6 C13 C14 126.66(17) . .
O6 C13 C12 113.77(16) . .
C14 C13 C12 119.57(17) . .
C13 C14 C15 118.25(17) . .
C13 C14 C18 120.97(17) . .
C15 C14 C18 120.62(17) . .
C24 C25 C26 118.41(18) . .
C24 C25 C29 121.13(17) . .
C26 C25 C29 120.46(17) . .
C15 C16 C17 120.50(19) . .
C15 C16 H16 119.7 . .
C17 C16 H16 119.7 . .
C26 C27 C28 120.37(18) . .
C26 C27 H27 119.8 . .
C28 C27 H27 119.8 . .
O7 C18 O8 121.57(17) . .
O7 C18 C14 125.16(17) . .
O8 C18 C14 113.24(16) . .
O8 C19 C20 115.92(18) . .
O8 C19 C22 114.00(17) . .
C20 C19 C22 89.54(16) . .
O8 C19 H19 111.9 . .
C20 C19 H19 111.9 . .
C22 C19 H19 111.9 . .
C19 C20 C21 87.87(17) . .
C19 C20 H20A 114.0 . .
C21 C20 H20A 114.0 . .
C19 C20 H20B 114.0 . .
C21 C20 H20B 114.0 . .
H20A C20 H20B 111.2 . .
C22 C21 C20 88.72(17) . .
C22 C21 H21A 113.9 . .
C20 C21 H21A 113.9 . .
C22 C21 H21B 113.9 . .
C20 C21 H21B 113.9 . .
H21A C21 H21B 111.1 . .
C19 C22 C21 88.10(17) . .
C19 C22 H22A 114.0 . .
C21 C22 H22A 114.0 . .
C19 C22 H22B 114.0 . .
C21 C22 H22B 114.0 . .
H22A C22 H22B 111.2 . .
O9 C23 C28 124.20(18) . .
O9 C23 C24 114.16(16) . .
C28 C23 C24 121.63(18) . .
O10 C24 C25 126.56(17) . .
O10 C24 C23 114.24(16) . .
C25 C24 C23 119.20(17) . .
C16 C15 C14 121.38(18) . .
C16 C15 H15 119.3 . .
C14 C15 H15 119.3 . .
C27 C26 C25 121.50(19) . .
C27 C26 H26 119.3 . .
C25 C26 H26 119.3 . .
C12 C17 C16 118.97(19) . .
C12 C17 H17 120.5 . .
C16 C17 H17 120.5 . .
C23 C28 C27 118.84(19) . .
C23 C28 H28 120.6 . .
C27 C28 H28 120.6 . .
O11 C29 O12 121.33(18) . .
O11 C29 C25 125.86(17) . .
O12 C29 C25 112.80(16) . .
O12 C30 C33 112.68(18) . .
O12 C30 C31 116.8(2) . .
C33 C30 C31 90.18(18) . .
O12 C30 H30 111.8 . .
C33 C30 H30 111.8 . .
C31 C30 H30 111.8 . .
C30 C31 C32 87.17(19) . .
C30 C31 H31A 114.1 . .
C32 C31 H31A 114.1 . .
C30 C31 H31B 114.1 . .
C32 C31 H31B 114.1 . .
H31A C31 H31B 111.3 . .
C33 C32 C31 88.56(19) . .
C33 C32 H32A 113.9 . .
C31 C32 H32A 113.9 . .
C33 C32 H32B 113.9 . .
C31 C32 H32B 113.9 . .
H32A C32 H32B 111.1 . .
C30 C33 C32 87.36(18) . .
C30 C33 H33A 114.1 . .
C32 C33 H33A 114.1 . .
C30 C33 H33B 114.1 . .
C32 C33 H33B 114.1 . .
H33A C33 H33B 111.3 . .
O13 C34 C39 124.20(18) . .
O13 C34 C35 114.40(16) . .
C39 C34 C35 121.40(17) . .
O14 C35 C36 126.02(17) . .
O14 C35 C34 114.52(16) . .
C36 C35 C34 119.46(17) . .
C35 C36 C37 118.58(18) . .
C35 C36 C40 120.97(17) . .
C37 C36 C40 120.42(17) . .
C38 C37 C36 121.04(18) . .
C38 C37 H37 119.5 . .
C36 C37 H37 119.5 . .
C37 C38 C39 120.54(19) . .
C37 C38 H38 119.7 . .
C39 C38 H38 119.7 . .
C34 C39 C38 118.96(19) . .
C34 C39 H39 120.5 . .
C38 C39 H39 120.5 . .
O15 C40 O16 121.99(18) . .
O15 C40 C36 125.58(17) . .
O16 C40 C36 112.43(16) . .
O16 C41 C42 117.33(18) . .
O16 C41 C44 113.70(17) . .
C42 C41 C44 89.93(16) . .
O16 C41 H41 111.4 . .
C42 C41 H41 111.4 . .
C44 C41 H41 111.4 . .
C41 C42 C43 86.70(16) . .
C41 C42 H42A 114.2 . .
C43 C42 H42A 114.2 . .
C41 C42 H42B 114.2 . .
C43 C42 H42B 114.2 . .
H42A C42 H42B 111.4 . .
C44 C43 C42 88.20(16) . .
C44 C43 H43A 114.0 . .
C42 C43 H43A 114.0 . .
C44 C43 H43B 114.0 . .
C42 C43 H43B 114.0 . .
H43A C43 H43B 111.2 . .
C41 C44 C43 87.09(16) . .
C41 C44 H44A 114.1 . .
C43 C44 H44A 114.1 . .
C41 C44 H44B 114.1 . .
C43 C44 H44B 114.1 . .
H44A C44 H44B 111.3 . .
O17 C45 C50 124.67(18) . .
O17 C45 C46 114.07(16) . .
C50 C45 C46 121.26(19) . .
O18 C46 C47 126.13(17) . .
O18 C46 C45 114.16(17) . .
C47 C46 C45 119.71(17) . .
C46 C47 C48 118.27(18) . .
C46 C47 C51 120.98(17) . .
C48 C47 C51 120.75(18) . .
C49 C48 C47 120.93(19) . .
C49 C48 H48 119.5 . .
C47 C48 H48 119.5 . .
C48 C49 C50 120.90(18) . .
C48 C49 H49 119.6 . .
C50 C49 H49 119.6 . .
C45 C50 C49 118.91(19) . .
C45 C50 H50 120.5 . .
C49 C50 H50 120.5 . .
O19 C51 O20 121.41(18) . .
O19 C51 C47 125.13(17) . .
O20 C51 C47 113.45(17) . .
O20 C52 C55 112.84(19) . .
O20 C52 C53 117.6(2) . .
C55 C52 C53 89.92(18) . .
O20 C52 H52 111.6 . .
C55 C52 H52 111.6 . .
C53 C52 H52 111.6 . .
C52 C53 C54 87.49(18) . .
C52 C53 H53A 114.1 . .
C54 C53 H53A 114.1 . .
C52 C53 H53B 114.1 . .
C54 C53 H53B 114.1 . .
H53A C53 H53B 111.3 . .
C55 C54 C53 88.22(18) . .
C55 C54 H54A 113.9 . .
C53 C54 H54A 113.9 . .
C55 C54 H54B 113.9 . .
C53 C54 H54B 113.9 . .
H54A C54 H54B 111.2 . .
C52 C55 C54 87.60(18) . .
C52 C55 H55A 114.1 . .
C54 C55 H55A 114.1 . .
C52 C55 H55B 114.1 . .
C54 C55 H55B 114.1 . .
H55A C55 H55B 111.2 . .
O21 C56 C61 124.15(19) . .
O21 C56 C57 114.03(17) . .
C61 C56 C57 121.82(19) . .
O22 C57 C58 126.77(18) . .
O22 C57 C56 113.81(17) . .
C58 C57 C56 119.41(17) . .
C57 C58 C59 118.11(19) . .
C57 C58 C62 121.37(18) . .
C59 C58 C62 120.45(18) . .
C60 C59 C58 121.3(2) . .
C60 C59 H59 119.4 . .
C58 C59 H59 119.4 . .
C59 C60 C61 120.53(19) . .
C59 C60 H60 119.7 . .
C61 C60 H60 119.7 . .
C56 C61 C60 118.7(2) . .
C56 C61 H61 120.6 . .
C60 C61 H61 120.6 . .
O23 C62 O24 120.95(19) . .
O23 C62 C58 125.60(19) . .
O24 C62 C58 113.43(18) . .
O24 C63 C64 113.0(5) . .
O24 C63 C66 113.9(6) . .
C64 C63 C66 89.3(5) . .
O24 C63 H63 112.9 . .
C64 C63 H63 112.9 . .
C66 C63 H63 112.9 . .
C63 C64 C65 87.1(5) . .
C63 C64 H64A 114.1 . .
C65 C64 H64A 114.1 . .
C63 C64 H64B 114.1 . .
C65 C64 H64B 114.1 . .
H64A C64 H64B 111.3 . .
C66 C65 C64 88.5(4) . .
C66 C65 H65A 113.9 . .
C64 C65 H65A 113.9 . .
C66 C65 H65B 113.9 . .
C64 C65 H65B 113.9 . .
H65A C65 H65B 111.1 . .
C63 C66 C65 86.9(5) . .
C63 C66 H66A 114.2 . .
C65 C66 H66A 114.2 . .
C63 C66 H66B 114.2 . .
C65 C66 H66B 114.2 . .
H66A C66 H66B 111.3 . .
O24 C63B C66B 114.4(8) . .
O24 C63B C64B 123.4(8) . .
C66B C63B C64B 88.4(7) . .
O24 C63B H63B 109.6 . .
C66B C63B H63B 109.6 . .
C64B C63B H63B 109.6 . .
C63B C64B C65B 87.2(6) . .
C63B C64B H64C 114.1 . .
C65B C64B H64C 114.1 . .
C63B C64B H64D 114.1 . .
C65B C64B H64D 114.1 . .
H64C C64B H64D 111.3 . .
C66B C65B C64B 87.8(5) . .
C66B C65B H65C 114.0 . .
C64B C65B H65C 114.0 . .
C66B C65B H65D 114.0 . .
C64B C65B H65D 114.0 . .
H65C C65B H65D 111.2 . .
C63B C66B C65B 88.6(6) . .
C63B C66B H66C 113.9 . .
C65B C66B H66C 113.9 . .
C63B C66B H66D 113.9 . .
C65B C66B H66D 113.9 . .
H66C C66B H66D 111.1 . .
C67 O25 Li4 136.97(18) . .
C67 O25 H25O 103(2) . .
Li4 O25 H25O 114(2) . .
O25 C67 H67A 109.5 . .
O25 C67 H67B 109.5 . .
H67A C67 H67B 109.5 . .
O25 C67 H67C 109.5 . .
H67A C67 H67C 109.5 . .
H67B C67 H67C 109.5 . .
C68 O26 Li4 122.5(7) . .
C68 O26 H26O 111(3) . .
Li4 O26 H26O 113(3) . .
C68 O26B Li4 133.8(8) . .
C68 O26B H26P 115(6) . .
Li4 O26B H26P 105(6) . .
O26 C68 H68A 109.5 . .
O26 C68 H68B 109.5 . .
H68A C68 H68B 109.5 . .
O26 C68 H68C 109.5 . .
H68A C68 H68C 109.5 . .
H68B C68 H68C 109.5 . .
O26B C68 H68D 109.5 . .
O26B C68 H68E 109.5 . .
H68D C68 H68E 109.5 . .
O26B C68 H68F 109.5 . .
H68D C68 H68F 109.5 . .
H68E C68 H68F 109.5 . .
C71 O27 C70 112.1(7) . .
C70 C69 H69A 109.5 . .
C70 C69 H69B 109.5 . .
H69A C69 H69B 109.5 . .
C70 C69 H69C 109.5 . .
H69A C69 H69C 109.5 . .
H69B C69 H69C 109.5 . .
C69 C70 O27 109.3(6) . .
C69 C70 H70A 109.8 . .
O27 C70 H70A 109.8 . .
C69 C70 H70B 109.8 . .
O27 C70 H70B 109.8 . .
H70A C70 H70B 108.3 . .
O27 C71 C72 107.2(7) . .
O27 C71 H71A 110.3 . .
C72 C71 H71A 110.3 . .
O27 C71 H71B 110.3 . .
C72 C71 H71B 110.3 . .
H71A C71 H71B 108.5 . .
C71 C72 H72A 109.5 . .
C71 C72 H72B 109.5 . .
H72A C72 H72B 109.5 . .
C71 C72 H72C 109.5 . .
H72A C72 H72C 109.5 . .
H72B C72 H72C 109.5 . .
C71B O27B C70B 126.0(11) . .
C70B C69B H69D 109.5 . .
C70B C69B H69E 109.5 . .
H69D C69B H69E 109.5 . .
C70B C69B H69F 109.5 . .
H69D C69B H69F 109.5 . .
H69E C69B H69F 109.5 . .
C69B C70B O27B 123.1(10) . .
C69B C70B H70C 106.6 . .
O27B C70B H70C 106.6 . .
C69B C70B H70D 106.6 . .
O27B C70B H70D 106.6 . .
H70C C70B H70D 106.5 . .
O27B C71B C72B 119.4(10) . .
O27B C71B H71C 107.5 . .
C72B C71B H71C 107.5 . .
O27B C71B H71D 107.5 . .
C72B C71B H71D 107.5 . .
H71C C71B H71D 107.0 . .
C71B C72B H72D 109.5 . .
C71B C72B H72E 109.5 . .
H72D C72B H72E 109.5 . .
C71B C72B H72F 109.5 . .
H72D C72B H72F 109.5 . .
H72E C72B H72F 109.5 . .

loop_
_geom_bond_atom_site_label_1
_geom_bond_atom_site_label_2
_geom_bond_distance
_geom_bond_site_symmetry_2
Ti1 O5 1.9138(14) .
Ti1 O9 1.9284(13) .
Ti1 O1 1.9295(14) .
Ti1 O6 2.0016(13) .
Ti1 O2 2.0044(13) .
Ti1 O10 2.0111(13) .
Ti1 Li3 3.403(3) .
Ti1 Li1 3.427(3) .
Ti1 Li4 3.451(4) 4_565
Ti1 Li2 3.464(3) .
Ti2 O13 1.9143(14) .
Ti2 O17 1.9263(13) .
Ti2 O21 1.9359(14) .
Ti2 O14 1.9947(13) .
Ti2 O18 1.9983(13) .
Ti2 O22 2.0047(13) .
Ti2 Li4 3.270(4) .
Ti2 Li3 3.418(3) .
Ti2 Li2 3.424(3) .
Ti2 Li1 3.429(3) .
O1 C1 1.362(2) .
O1 Li4 2.040(4) 4_565
O2 C2 1.348(2) .
O2 Li1 1.957(4) .
O3 C7 1.217(3) .
O3 Li1 1.926(4) .
O4 C7 1.342(2) .
O4 C8 1.431(3) .
O5 C12 1.348(2) .
O6 C13 1.345(2) .
O6 Li3 1.926(4) .
O7 C18 1.217(2) .
O7 Li3 1.903(4) .
O8 C18 1.343(2) .
O8 C19 1.447(2) .
O9 C23 1.347(2) .
O10 C24 1.344(2) .
O10 Li2 1.968(3) .
O11 C29 1.223(2) .
O11 Li2 1.912(3) .
O12 C29 1.342(2) .
O12 C30 1.438(3) .
O13 C34 1.353(2) .
O14 C35 1.346(2) .
O14 Li1 1.970(4) .
O15 C40 1.217(2) .
O15 Li1 1.916(3) .
O16 C40 1.338(2) .
O16 C41 1.441(2) .
O17 C45 1.350(2) .
O18 C46 1.341(2) .
O18 Li2 1.967(3) .
O19 C51 1.221(2) .
O19 Li2 1.907(4) .
O20 C51 1.335(2) .
O20 C52 1.446(3) .
O21 C56 1.352(2) .
O21 Li4 2.000(4) .
O22 C57 1.346(2) .
O22 Li3 1.934(4) .
O23 C62 1.214(2) .
O23 Li3 1.903(4) .
O24 C62 1.332(3) .
O24 C63B 1.452(10) .
O24 C63 1.466(7) .
Li1 Li2 3.467(5) .
Li4 O25 1.977(4) .
Li4 O26B 2.052(13) .
Li4 O26 2.099(8) .
C1 C6 1.375(3) .
C1 C2 1.409(3) .
C2 C3 1.400(3) .
C3 C4 1.415(3) .
C3 C7 1.466(3) .
C4 C5 1.371(3) .
C4 H4 0.9500 .
C5 C6 1.401(3) .
C5 H5 0.9500 .
C6 H6 0.9500 .
C8 C9 1.523(4) .
C8 C11 1.536(3) .
C8 H8 1.0000 .
C9 C10 1.551(4) .
C9 H9A 0.9900 .
C9 H9B 0.9900 .
C10 C11 1.535(5) .
C10 H10A 0.9900 .
C10 H10B 0.9900 .
C11 H11A 0.9900 .
C11 H11B 0.9900 .
C12 C17 1.384(3) .
C12 C13 1.407(3) .
C13 C14 1.402(3) .
C14 C15 1.414(3) .
C14 C18 1.472(3) .
C25 C24 1.399(3) .
C25 C26 1.413(3) .
C25 C29 1.466(3) .
C16 C15 1.371(3) .
C16 C17 1.400(3) .
C16 H16 0.9500 .
C27 C26 1.372(3) .
C27 C28 1.399(3) .
C27 H27 0.9500 .
C19 C20 1.532(3) .
C19 C22 1.532(3) .
C19 H19 1.0000 .
C20 C21 1.546(3) .
C20 H20A 0.9900 .
C20 H20B 0.9900 .
C21 C22 1.540(4) .
C21 H21A 0.9900 .
C21 H21B 0.9900 .
C22 H22A 0.9900 .
C22 H22B 0.9900 .
C23 C28 1.381(3) .
C23 C24 1.410(3) .
C15 H15 0.9500 .
C26 H26 0.9500 .
C17 H17 0.9500 .
C28 H28 0.9500 .
C30 C33 1.521(3) .
C30 C31 1.525(3) .
C30 H30 1.0000 .
C31 C32 1.546(4) .
C31 H31A 0.9900 .
C31 H31B 0.9900 .
C32 C33 1.544(4) .
C32 H32A 0.9900 .
C32 H32B 0.9900 .
C33 H33A 0.9900 .
C33 H33B 0.9900 .
C34 C39 1.378(3) .
C34 C35 1.411(3) .
C35 C36 1.401(3) .
C36 C37 1.411(3) .
C36 C40 1.472(3) .
C37 C38 1.378(3) .
C37 H37 0.9500 .
C38 C39 1.403(3) .
C38 H38 0.9500 .
C39 H39 0.9500 .
C41 C42 1.524(3) .
C41 C44 1.524(3) .
C41 H41 1.0000 .
C42 C43 1.553(3) .
C42 H42A 0.9900 .
C42 H42B 0.9900 .
C43 C44 1.542(3) .
C43 H43A 0.9900 .
C43 H43B 0.9900 .
C44 H44A 0.9900 .
C44 H44B 0.9900 .
C45 C50 1.379(3) .
C45 C46 1.412(3) .
C46 C47 1.401(3) .
C47 C48 1.416(3) .
C47 C51 1.470(3) .
C48 C49 1.377(3) .
C48 H48 0.9500 .
C49 C50 1.398(3) .
C49 H49 0.9500 .
C50 H50 0.9500 .
C52 C55 1.526(3) .
C52 C53 1.528(3) .
C52 H52 1.0000 .
C53 C54 1.551(3) .
C53 H53A 0.9900 .
C53 H53B 0.9900 .
C54 C55 1.550(4) .
C54 H54A 0.9900 .
C54 H54B 0.9900 .
C55 H55A 0.9900 .
C55 H55B 0.9900 .
C56 C61 1.373(3) .
C56 C57 1.408(3) .
C57 C58 1.397(3) .
C58 C59 1.415(3) .
C58 C62 1.471(3) .
C59 C60 1.374(3) .
C59 H59 0.9500 .
C60 C61 1.398(3) .
C60 H60 0.9500 .
C61 H61 0.9500 .
C63 C64 1.531(8) .
C63 C66 1.538(9) .
C63 H63 1.0000 .
C64 C65 1.546(8) .
C64 H64A 0.9900 .
C64 H64B 0.9900 .
C65 C66 1.546(8) .
C65 H65A 0.9900 .
C65 H65B 0.9900 .
C66 H66A 0.9900 .
C66 H66B 0.9900 .
C63B C66B 1.509(11) .
C63B C64B 1.528(11) .
C63B H63B 1.0000 .
C64B C65B 1.537(9) .
C64B H64C 0.9900 .
C64B H64D 0.9900 .
C65B C66B 1.516(10) .
C65B H65C 0.9900 .
C65B H65D 0.9900 .
C66B H66C 0.9900 .
C66B H66D 0.9900 .
O25 C67 1.409(3) .
O25 H25O 0.885(15) .
C67 H67A 0.9800 .
C67 H67B 0.9800 .
C67 H67C 0.9800 .
O26 C68 1.410(6) .
O26 H26O 0.853(17) .
O26B C68 1.296(7) .
O26B H26P 0.873(18) .
C68 H68A 0.9800 .
C68 H68B 0.9800 .
C68 H68C 0.9800 .
C68 H68D 0.9800 .
C68 H68E 0.9800 .
C68 H68F 0.9800 .
O27 C71 1.390(10) .
O27 C70 1.536(13) .
C69 C70 1.339(12) .
C69 H69A 0.9800 .
C69 H69B 0.9800 .
C69 H69C 0.9800 .
C70 H70A 0.9900 .
C70 H70B 0.9900 .
C71 C72 1.637(16) .
C71 H71A 0.9900 .
C71 H71B 0.9900 .
C72 H72A 0.9800 .
C72 H72B 0.9800 .
C72 H72C 0.9800 .
O27B C71B 1.311(12) .
O27B C70B 1.367(12) .
C69B C70B 1.322(18) .
C69B H69D 0.9800 .
C69B H69E 0.9800 .
C69B H69F 0.9800 .
C70B H70C 0.9900 .
C70B H70D 0.9900 .
C71B C72B 1.448(16) .
C71B H71C 0.9900 .
C71B H71D 0.9900 .
C72B H72D 0.9800 .
C72B H72E 0.9800 .
C72B H72F 0.9800 .

loop_
_geom_hbond_atom_site_label_D
_geom_hbond_atom_site_label_H
_geom_hbond_atom_site_label_A
_geom_hbond_distance_DH
_geom_hbond_distance_HA
_geom_hbond_distance_DA
_geom_hbond_angle_DHA
_geom_hbond_site_symmetry_A
O25 H25O O9 0.885(15) 1.820(15) 2.664(2) 159(3) 4_666
O26 H26O O17 0.853(17) 1.911(17) 2.708(4) 155(4) .
O26B H26P O17 0.873(18) 1.986(18) 2.832(10) 163(7) .

loop_
_geom_torsion_atom_site_label_1
_geom_torsion_atom_site_label_2
_geom_torsion_atom_site_label_3
_geom_torsion_atom_site_label_4
_geom_torsion
_geom_torsion_site_symmetry_1
Ti1 O1 C1 C6 177.33(15) .
Li4 O1 C1 C6 15.1(3) 4_565
Ti1 O1 C1 C2 -2.5(2) .
Li4 O1 C1 C2 -164.68(16) 4_565
Li1 O2 C2 C3 -10.6(3) .
Ti1 O2 C2 C3 -174.06(15) .
Li1 O2 C2 C1 167.93(16) .
Ti1 O2 C2 C1 4.46(19) .
O1 C1 C2 O2 -1.4(2) .
C6 C1 C2 O2 178.79(17) .
O1 C1 C2 C3 177.22(16) .
C6 C1 C2 C3 -2.6(3) .
O2 C2 C3 C4 -179.13(18) .
C1 C2 C3 C4 2.4(3) .
O2 C2 C3 C7 3.6(3) .
C1 C2 C3 C7 -174.80(17) .
C2 C3 C4 C5 -0.8(3) .
C7 C3 C4 C5 176.4(2) .
C3 C4 C5 C6 -0.8(4) .
O1 C1 C6 C5 -178.80(18) .
C2 C1 C6 C5 1.0(3) .
C4 C5 C6 C1 0.7(3) .
Li1 O3 C7 O4 -173.51(18) .
Li1 O3 C7 C3 5.3(3) .
C8 O4 C7 O3 -1.4(3) .
C8 O4 C7 C3 179.62(18) .
C2 C3 C7 O3 -0.5(3) .
C4 C3 C7 O3 -177.6(2) .
C2 C3 C7 O4 178.43(17) .
C4 C3 C7 O4 1.3(3) .
C7 O4 C8 C9 85.5(3) .
C7 O4 C8 C11 -173.0(2) .
O4 C8 C9 C10 136.5(3) .
C11 C8 C9 C10 21.4(3) .
C8 C9 C10 C11 -21.4(3) .
C9 C10 C11 C8 21.2(3) .
O4 C8 C11 C10 -141.3(3) .
C9 C8 C11 C10 -21.6(3) .
Ti1 O5 C12 C17 -178.50(17) .
Ti1 O5 C12 C13 0.9(2) .
Li3 O6 C13 C14 -15.1(3) .
Ti1 O6 C13 C14 -177.75(15) .
Li3 O6 C13 C12 163.92(18) .
Ti1 O6 C13 C12 1.3(2) .
O5 C12 C13 O6 -1.4(2) .
C17 C12 C13 O6 178.01(18) .
O5 C12 C13 C14 177.69(17) .
C17 C12 C13 C14 -2.9(3) .
O6 C13 C14 C15 -177.73(18) .
C12 C13 C14 C15 3.3(3) .
O6 C13 C14 C18 6.8(3) .
C12 C13 C14 C18 -172.19(17) .
Li3 O7 C18 O8 178.61(19) .
Li3 O7 C18 C14 -3.7(3) .
C19 O8 C18 O7 5.3(3) .
C19 O8 C18 C14 -172.62(16) .
C13 C14 C18 O7 3.6(3) .
C15 C14 C18 O7 -171.74(19) .
C13 C14 C18 O8 -178.54(16) .
C15 C14 C18 O8 6.1(3) .
C18 O8 C19 C20 83.6(2) .
C18 O8 C19 C22 -174.47(17) .
O8 C19 C20 C21 134.71(19) .
C22 C19 C20 C21 18.07(19) .
C19 C20 C21 C22 -17.98(19) .
O8 C19 C22 C21 -136.51(19) .
C20 C19 C22 C21 -18.15(19) .
C20 C21 C22 C19 17.97(19) .
Ti1 O9 C23 C28 173.60(15) .
Ti1 O9 C23 C24 -6.1(2) .
Li2 O10 C24 C25 -12.9(3) .
Ti1 O10 C24 C25 -177.44(15) .
Li2 O10 C24 C23 167.43(17) .
Ti1 O10 C24 C23 2.86(19) .
C26 C25 C24 O10 178.74(17) .
C29 C25 C24 O10 -1.3(3) .
C26 C25 C24 C23 -1.6(3) .
C29 C25 C24 C23 178.42(17) .
O9 C23 C24 O10 1.9(2) .
C28 C23 C24 O10 -177.80(17) .
O9 C23 C24 C25 -177.84(16) .
C28 C23 C24 C25 2.5(3) .
C17 C16 C15 C14 -0.5(3) .
C13 C14 C15 C16 -1.6(3) .
C18 C14 C15 C16 173.8(2) .
C28 C27 C26 C25 1.8(3) .
C24 C25 C26 C27 -0.5(3) .
C29 C25 C26 C27 179.49(19) .
O5 C12 C17 C16 -179.9(2) .
C13 C12 C17 C16 0.7(3) .
C15 C16 C17 C12 1.0(3) .
O9 C23 C28 C27 179.12(18) .
C24 C23 C28 C27 -1.2(3) .
C26 C27 C28 C23 -0.9(3) .
Li2 O11 C29 O12 175.31(18) .
Li2 O11 C29 C25 -3.8(3) .
C30 O12 C29 O11 0.6(3) .
C30 O12 C29 C25 179.84(17) .
C24 C25 C29 O11 10.8(3) .
C26 C25 C29 O11 -169.21(19) .
C24 C25 C29 O12 -168.38(17) .
C26 C25 C29 O12 11.6(3) .
C29 O12 C30 C33 -179.32(19) .
C29 O12 C30 C31 78.3(2) .
O12 C30 C31 C32 135.3(2) .
C33 C30 C31 C32 19.6(2) .
C30 C31 C32 C33 -19.3(2) .
O12 C30 C33 C32 -138.9(2) .
C31 C30 C33 C32 -19.6(2) .
C31 C32 C33 C30 19.3(2) .
Ti2 O13 C34 C39 174.84(16) .
Ti2 O13 C34 C35 -4.6(2) .
Li1 O14 C35 C36 -18.4(3) .
Ti2 O14 C35 C36 -175.70(15) .
Li1 O14 C35 C34 160.92(17) .
Ti2 O14 C35 C34 3.6(2) .
O13 C34 C35 O14 0.5(2) .
C39 C34 C35 O14 -178.97(18) .
O13 C34 C35 C36 179.81(17) .
C39 C34 C35 C36 0.4(3) .
O14 C35 C36 C37 179.24(18) .
C34 C35 C36 C37 0.0(3) .
O14 C35 C36 C40 1.0(3) .
C34 C35 C36 C40 -178.27(17) .
C35 C36 C37 C38 -0.5(3) .
C40 C36 C37 C38 177.8(2) .
C36 C37 C38 C39 0.6(3) .
O13 C34 C39 C38 -179.6(2) .
C35 C34 C39 C38 -0.2(3) .
C37 C38 C39 C34 -0.3(3) .
Li1 O15 C40 O16 177.33(18) .
Li1 O15 C40 C36 -3.0(3) .
C41 O16 C40 O15 2.4(3) .
C41 O16 C40 C36 -177.36(16) .
C35 C36 C40 O15 11.2(3) .
C37 C36 C40 O15 -167.01(19) .
C35 C36 C40 O16 -169.12(17) .
C37 C36 C40 O16 12.7(3) .
C40 O16 C41 C42 80.3(2) .
C40 O16 C41 C44 -176.71(17) .
O16 C41 C42 C43 138.21(19) .
C44 C41 C42 C43 21.35(19) .
C41 C42 C43 C44 -21.10(18) .
O16 C41 C44 C43 -141.56(19) .
C42 C41 C44 C43 -21.51(19) .
C42 C43 C44 C41 21.09(18) .
Ti2 O17 C45 C50 179.10(16) .
Ti2 O17 C45 C46 -1.9(2) .
Li2 O18 C46 C47 -9.4(3) .
Ti2 O18 C46 C47 -176.87(15) .
Li2 O18 C46 C45 170.40(17) .
Ti2 O18 C46 C45 2.9(2) .
O17 C45 C46 O18 -0.7(2) .
C50 C45 C46 O18 178.32(17) .
O17 C45 C46 C47 179.05(16) .
C50 C45 C46 C47 -1.9(3) .
O18 C46 C47 C48 -178.42(18) .
C45 C46 C47 C48 1.8(3) .
O18 C46 C47 C51 1.9(3) .
C45 C46 C47 C51 -177.85(17) .
C46 C47 C48 C49 -0.8(3) .
C51 C47 C48 C49 178.86(19) .
C47 C48 C49 C50 -0.2(3) .
O17 C45 C50 C49 179.83(18) .
C46 C45 C50 C49 0.9(3) .
C48 C49 C50 C45 0.2(3) .
Li2 O19 C51 O20 -178.11(18) .
Li2 O19 C51 C47 0.8(3) .
C52 O20 C51 O19 -0.5(3) .
C52 O20 C51 C47 -179.50(17) .
C46 C47 C51 O19 2.9(3) .
C48 C47 C51 O19 -176.72(19) .
C46 C47 C51 O20 -178.07(17) .
C48 C47 C51 O20 2.3(3) .
C51 O20 C52 C55 179.98(19) .
C51 O20 C52 C53 77.3(2) .
O20 C52 C53 C54 135.6(2) .
C55 C52 C53 C54 19.7(2) .
C52 C53 C54 C55 -19.3(2) .
O20 C52 C55 C54 -139.9(2) .
C53 C52 C55 C54 -19.7(2) .
C53 C54 C55 C52 19.4(2) .
Ti2 O21 C56 C61 -177.55(16) .
Li4 O21 C56 C61 11.6(3) .
Ti2 O21 C56 C57 1.8(2) .
Li4 O21 C56 C57 -168.99(18) .
Li3 O22 C57 C58 -11.0(3) .
Ti2 O22 C57 C58 -177.17(15) .
Li3 O22 C57 C56 167.41(17) .
Ti2 O22 C57 C56 1.2(2) .
O21 C56 C57 O22 -1.9(2) .
C61 C56 C57 O22 177.47(18) .
O21 C56 C57 C58 176.57(16) .
C61 C56 C57 C58 -4.0(3) .
O22 C57 C58 C59 -177.83(18) .
C56 C57 C58 C59 3.9(3) .
O22 C57 C58 C62 5.4(3) .
C56 C57 C58 C62 -172.93(18) .
C57 C58 C59 C60 -1.2(3) .
C62 C58 C59 C60 175.6(2) .
C58 C59 C60 C61 -1.5(3) .
O21 C56 C61 C60 -179.38(19) .
C57 C56 C61 C60 1.3(3) .
C59 C60 C61 C56 1.5(3) .
Li3 O23 C62 O24 -175.08(19) .
Li3 O23 C62 C58 3.3(3) .
C63B O24 C62 O23 11.6(6) .
C63 O24 C62 O23 -6.9(4) .
C63B O24 C62 C58 -167.0(5) .
C63 O24 C62 C58 174.5(3) .
C57 C58 C62 O23 -0.9(3) .
C59 C58 C62 O23 -177.66(19) .
C57 C58 C62 O24 177.59(18) .
C59 C58 C62 O24 0.8(3) .
C62 O24 C63 C64 89.6(7) .
C62 O24 C63 C66 -170.3(4) .
O24 C63 C64 C65 137.3(6) .
C66 C63 C64 C65 21.5(5) .
C63 C64 C65 C66 -21.4(5) .
O24 C63 C66 C65 -136.5(5) .
C64 C63 C66 C65 -21.5(5) .
C64 C65 C66 C63 21.3(5) .
C62 O24 C63B C66B 159.3(6) .
C62 O24 C63B C64B 54.1(10) .
O24 C63B C64B C65B 139.5(9) .
C66B C63B C64B C65B 21.1(6) .
C63B C64B C65B C66B -21.0(7) .
O24 C63B C66B C65B -147.7(8) .
C64B C63B C66B C65B -21.4(7) .
C64B C65B C66B C63B 21.3(7) .
C71 O27 C70 C69 -176.2(7) .
C70 O27 C71 C72 176.5(7) .
C71B O27B C70B C69B -152.8(17) .
C70B O27B C71B C72B -176.1(13) .
